data_2003890
loop_
_publ_author_name
'Assefa, Z.'
'McBurnett, B. G.'
'Staples, R. J.'
'Fackler, Jnr, J. P.'

_publ_section_title
;
 <i>trans</i>-Dicyanobis(1,3,5-triaza-7-phosphaadamantane)platinum(II),
 [(TPA)~2~Pt(CN)~2~]
;
_journal_issue 9
_journal_name_full 'Acta Crystallographica Section C'
_journal_page_first 1742
_journal_page_last 1743
_journal_paper_doi 10.1107/S0108270195002915
_journal_volume 51
_journal_year 1995
_chemical_formula_sum 'C14 H24 N8 P2 Pt'
_chemical_formula_weight 561.4
_space_group_IT_number 14
_symmetry_cell_setting monoclinic
_symmetry_space_group_name_Hall '-P 2yn'
_symmetry_space_group_name_H-M 'P 1 21/n 1'
_atom_type_scat_source IntTabIV
_cell_angle_alpha 90
_cell_angle_beta 97.08(1)
_cell_angle_gamma 90
_cell_formula_units_Z 2
_cell_length_a 7.194(1)
_cell_length_b 11.741(2)
_cell_length_c 10.630(2)
_cell_measurement_reflns_used 25
_cell_measurement_temperature 298
_cell_measurement_theta_max 30
_cell_measurement_theta_min 20
_cell_volume 891.0(3)
_diffrn_measurement_device 'Siemens R3m/E'
_diffrn_measurement_method Wyckoff
_diffrn_radiation_type MoK\a
_diffrn_radiation_wavelength 0.71073
_diffrn_reflns_av_R_equivalents 0.0522
_diffrn_reflns_limit_h_max 7
_diffrn_reflns_limit_h_min 0
_diffrn_reflns_limit_k_max 12
_diffrn_reflns_limit_k_min 0
_diffrn_reflns_limit_l_max 11
_diffrn_reflns_limit_l_min -11
_diffrn_reflns_number 1353
_diffrn_reflns_theta_max 22.5
_diffrn_standards_decay_% 0
_diffrn_standards_interval_count 97
_diffrn_standards_number 3
_exptl_absorpt_coefficient_mu 8.149
_exptl_absorpt_correction_T_max 1.0
_exptl_absorpt_correction_T_min 0.362
_exptl_absorpt_correction_type 'empirical via \y scans'
_exptl_crystal_colour colorless
_exptl_crystal_density_diffrn 2.093
_exptl_crystal_description plate
_exptl_crystal_size_max 0.35
_exptl_crystal_size_mid 0.2
_exptl_crystal_size_min 0.1
_refine_diff_density_max '1.38 (near Pt)'
_refine_diff_density_min -2.20
_refine_ls_extinction_method none
_refine_ls_goodness_of_fit_obs 1.13
_refine_ls_hydrogen_treatment 'H atoms riding with C---H = 0.96\%A'
_refine_ls_number_parameters 114
_refine_ls_number_reflns 996
_refine_ls_R_factor_obs 0.0331
_refine_ls_shift/esd_max -0.016
_refine_ls_structure_factor_coef F
_refine_ls_weighting_details 'w = 1/[\s^2^(F~o~) + 0.0012F~o~^2^]'
_refine_ls_weighting_scheme calc
_refine_ls_wR_factor_obs 0.0442
_reflns_number_observed 996
_reflns_number_total 1169
_reflns_observed_criterion F~o~^2^>3\s(F~o~)^2^
_cod_data_source_file fg1042.cif
_cod_data_source_block fg1042a
_cod_depositor_comments
;
The following automatic conversions were performed:

'_refine_ls_weighting_scheme' value 'w = 1/[\s^2^(F~o~) +
0.0012F~o~^2^]' was changed to 'calc'. New tag
'_refine_ls_weighting_details' was created. The value of the new tag
was set to 'w = 1/[\s^2^(F~o~) + 0.0012F~o~^2^]'.

Automatic conversion script
Id: cif_fix_values 3143 2015-03-26 13:38:13Z robertas 
;
_cod_original_cell_volume 890.97
_cod_original_sg_symbol_H-M 'P 21/n'
_cod_database_code 2003890

loop_
_symmetry_equiv_pos_as_xyz
x,y,z
1/2+x,1/2-y,1/2+z
-x,-y,-z
1/2-x,1/2+y,1/2-z

loop_
_atom_site_label
_atom_site_fract_x
_atom_site_fract_y
_atom_site_fract_z
_atom_site_U_iso_or_equiv
Pt 0 .5000 .5000 .019(1)
P(1) .1400(2) .3266(1) .5502(2) .019(1)
N(1) .3018(10) .5526(6) .3205(7) .048(3)
N(2) .3994(8) .1641(5) .5111(5) .029(2)
N(3) .3610(8) .2065(4) .7329(5) .024(2)
N(4) .1180(8) .0986(4) .6002(5) .027(2)
C(1) .190(1) .5351(7) .3866(8) .027(2)
C(2) .319(1) .2707(6) .4562(7) .029(2)
C(3) -.0027(9) .1968(6) .5573(8) .027(2)
C(4) .2747(9) .3194(6) .7094(6) .025(2)
C(5) .4897(9) .1810(6) .6409(7) .031(2)
C(6) .254(1) .0750(6) .5117(7) .031(2)
C(7) .218(1) .1170(6) .7262(7) .029(2)
H(2A) .4159 .3263 .4534 .080
H(2B) .2620 .2568 .3710 .080
H(3A) -.0702 .1813 .4755 .080
H(3B) -.0918 .2084 .6163 .080
H(4A) .1918 .3333 .7719 .080
H(4B) .3697 .3773 .7180 .080
H(5A) .5771 .2427 .6405 .080
H(5B) .5592 .1136 .6679 .080
H(6A) .3124 .0028 .5326 .080
H(6B) .1877 .0692 .4278 .080
H(7A) .1280 .1360 .7828 .080
H(7B) .2769 .0469 .7551 .080

loop_
_geom_angle_atom_site_label_1
_geom_angle_atom_site_label_2
_geom_angle_atom_site_label_3
_geom_angle_site_symmetry_1
_geom_angle_site_symmetry_3
_geom_angle
_geom_angle_publ_flag
P(1) Pt P(1) . 3_566 180.0 yes
C(1) Pt C(1) . 3_566 180.0 yes
P(1) Pt C(1) . . 90.6(2) yes
P(1) Pt C(1) 3_566 . 89.4(2) yes
Pt P(1) C(2) . . 120.2(2) no
C(2) P(1) C(3) . . 99.1(3) no
C(2) P(1) C(4) . . 99.1(3) no
C(2) N(2) C(5) . . 111.5(5) no
C(5) N(2) C(6) . . 108.8(5) no
C(4) N(3) C(7) . . 110.9(5) no
C(3) N(4) C(6) . . 111.2(5) no
C(6) N(4) C(7) . . 109.1(5) no
P(1) C(2) N(2) . . 110.9(5) no
P(1) C(4) N(3) . . 111.1(4) no
N(2) C(6) N(4) . . 113.4(6) no
P(1) Pt C(1) . 3_566 89.4(2) no
P(1) Pt C(1) 3_566 3_566 90.6(2) no
Pt P(1) C(3) . . 120.6(2) no
Pt P(1) C(4) . . 114.7(2) no
C(3) P(1) C(4) . . 99.0(3) no
C(2) N(2) C(6) . . 111.0(5) no
C(4) N(3) C(5) . . 111.1(5) no
C(5) N(3) C(7) . . 108.7(5) no
C(3) N(4) C(7) . . 111.8(5) no
Pt C(1) N(1) . . 178.2(8) no
P(1) C(3) N(4) . . 110.3(4) no
N(2) C(5) N(3) . . 114.5(5) no
N(3) C(7) N(4) . . 114.5(6) no

loop_
_geom_bond_atom_site_label_1
_geom_bond_atom_site_label_2
_geom_bond_site_symmetry_2
_geom_bond_distance
_geom_bond_publ_flag
Pt P(1) . 2.305(2) yes
Pt P(1) 3_566 2.305(2) no
Pt C(1) . 1.975(9) yes
Pt C(1) 3_566 1.975(9) no
C(1) N(1) 3_566 1.150(10) yes
P(1) C(2) . 1.842(8) no
P(1) C(4) . 1.845(7) no
N(2) C(2) . 1.470(9) no
N(2) C(6) . 1.481(9) no
N(3) C(5) . 1.459(9) no
N(4) C(3) . 1.482(8) no
N(4) C(7) . 1.455(9) no
P(1) C(3) . 1.844(7) no
N(2) C(5) . 1.464(9) no
N(3) C(4) . 1.472(8) no
N(3) C(7) . 1.468(9) no
N(4) C(6) . 1.460(10) no
